data_2223621
loop_
_publ_author_name
'Thenmozhi, M.'
'Kavitha, T.'
'Ponnuswamy, S.'
'Jamesh, M.'
'Ponnuswamy, M. N.'

_publ_section_title <i>c</i>-3,<i>t</i>-3-Dimethyl-4-oxo-<i>r</i>-2,<i>c</i>-6-diphenylpiperidine-1-carboxamide
_journal_coeditor_code BT5059
_journal_issue 11
_journal_name_full 'Acta Crystallographica Section E'
_journal_page_first o2808
_journal_paper_doi 10.1107/S1600536809041579
_journal_volume 65
_journal_year 2009
_chemical_formula_iupac 'C26 H26 N2 O2'
_chemical_formula_moiety 'C26 H26 N2 O2'
_chemical_formula_sum 'C26 H26 N2 O2'
_chemical_formula_weight 398.49
_chemical_name_systematic <i>c</i>-3,<i>t</i>-3-Dimethyl-4-oxo-<i>r</i>-2,<i>c</i>-6-diphenylpiperidine-1-carboxamide
_space_group_IT_number 2
_symmetry_cell_setting triclinic
_symmetry_space_group_name_Hall '-P 1'
_symmetry_space_group_name_H-M 'P -1'
_atom_sites_solution_hydrogens geom
_atom_sites_solution_primary direct
_atom_sites_solution_secondary difmap
_audit_creation_method SHELXL-97
_cell_angle_alpha 101.303(2)
_cell_angle_beta 90.1580(10)
_cell_angle_gamma 113.1910(10)
_cell_formula_units_Z 2
_cell_length_a 9.6648(2)
_cell_length_b 10.7938(3)
_cell_length_c 11.4233(3)
_cell_measurement_reflns_used 6362
_cell_measurement_temperature 293(2)
_cell_measurement_theta_max 30.3
_cell_measurement_theta_min 2.1.
_cell_volume 1069.91(5)
_computing_cell_refinement 'SAINT (Bruker, 2004)'
_computing_data_collection 'APEX2 (Bruker, 2004)'
_computing_data_reduction 'SAINT (Bruker, 2004)'
_computing_molecular_graphics 'ORTEP-3 (Farrugia, 1997)'
_computing_publication_material 'SHELXL97 (Sheldrick, 2008) and PLATON (Spek, 2009)'
_computing_structure_refinement 'SHELXS97 (Sheldrick, 2008)'
_computing_structure_solution 'SHELXS97 (Sheldrick, 2008)'
_diffrn_ambient_temperature 293(2)
_diffrn_measured_fraction_theta_full 1.000
_diffrn_measured_fraction_theta_max 0.996
_diffrn_measurement_device_type 'Bruker Kappa APEXII area-detector'
_diffrn_measurement_method '\w and \f'
_diffrn_radiation_monochromator graphite
_diffrn_radiation_source 'fine-focus sealed tube'
_diffrn_radiation_type MoK\a
_diffrn_radiation_wavelength 0.71073
_diffrn_reflns_av_R_equivalents 0.0269
_diffrn_reflns_av_sigmaI/netI 0.0233
_diffrn_reflns_limit_h_max 13
_diffrn_reflns_limit_h_min -13
_diffrn_reflns_limit_k_max 15
_diffrn_reflns_limit_k_min -15
_diffrn_reflns_limit_l_max 16
_diffrn_reflns_limit_l_min -16
_diffrn_reflns_number 26776
_diffrn_reflns_theta_full 25.00
_diffrn_reflns_theta_max 30.25
_diffrn_reflns_theta_min 2.10
_diffrn_standards_decay_% 0
_diffrn_standards_interval_count 0
_diffrn_standards_interval_time 0
_diffrn_standards_number 0
_exptl_absorpt_coefficient_mu 0.078
_exptl_absorpt_correction_T_max 0.9922
_exptl_absorpt_correction_T_min 0.9907
_exptl_absorpt_correction_type multi-scan
_exptl_absorpt_process_details '(SADABS; Sheldrick, 2001)'
_exptl_crystal_colour Colourless
_exptl_crystal_density_diffrn 1.237
_exptl_crystal_density_method 'not measured'
_exptl_crystal_description Block
_exptl_crystal_F_000 424
_exptl_crystal_size_max 0.12
_exptl_crystal_size_mid 0.12
_exptl_crystal_size_min 0.10
_refine_diff_density_max 0.234
_refine_diff_density_min -0.156
_refine_ls_extinction_coef 0.034(3)
_refine_ls_extinction_expression Fc^*^=kFc[1+0.001xFc^2^\l^3^/sin(2\q)]^-1/4^
_refine_ls_extinction_method 'SHELXS97 (Sheldrick, 2008)'
_refine_ls_goodness_of_fit_ref 1.029
_refine_ls_hydrogen_treatment mixed
_refine_ls_matrix_type full
_refine_ls_number_parameters 278
_refine_ls_number_reflns 6362
_refine_ls_number_restraints 1
_refine_ls_restrained_S_all 1.029
_refine_ls_R_factor_all 0.0664
_refine_ls_R_factor_gt 0.0448
_refine_ls_shift/su_max 0.010
_refine_ls_shift/su_mean 0.001
_refine_ls_structure_factor_coef Fsqd
_refine_ls_weighting_details 'calc w=1/[\s^2^(Fo^2^)+(0.0562P)^2^+0.1478P] where P=(Fo^2^+2Fc^2^)/3'
_refine_ls_weighting_scheme calc
_refine_ls_wR_factor_gt 0.1144
_refine_ls_wR_factor_ref 0.1291
_reflns_number_gt 4483
_reflns_number_total 6362
_reflns_threshold_expression I>2\s(I)
_cod_data_source_file bt5059.cif
_cod_data_source_block I
_cod_depositor_comments
;
The following automatic conversions were performed:
'_symmetry_cell_setting' value 'Triclinic' changed to 'triclinic'
according to '/home/saulius/struct/CIF-dictionaries/cif_core.dic'
dictionary named 'cif_core.dic' version 2.4.1 from 2010-06-29.

Automatic conversion script
Id: cif_fix_enum 1527 2010-12-29 10:47:43Z saulius 

The following automatic conversions were performed:

'_symmetry_cell_setting' value 'Triclinic' changed to 'triclinic'
according to /home/saulius/struct/CIF-dictionaries/cif_core.dic
dictionary named 'cif_core.dic' version 2.4.1 from 2010-06-29.

Automatic conversion script
Id: cif_fix_values 1715 2011-07-08 13:25:40Z adriana 
;
_cod_database_code 2223621
_cod_database_fobs_code 2223621

loop_
_symmetry_equiv_pos_as_xyz
'x, y, z'
'-x, -y, -z'

loop_
_atom_site_type_symbol
_atom_site_label
_atom_site_fract_x
_atom_site_fract_y
_atom_site_fract_z
_atom_site_U_iso_or_equiv
_atom_site_adp_type
_atom_site_calc_flag
_atom_site_refinement_flags
_atom_site_occupancy
_atom_site_disorder_assembly
_atom_site_disorder_group
C C2 0.44729(12) 0.65312(11) 0.17958(10) 0.0397(2) Uani d . 1 . .
H H2 0.4661 0.5889 0.1148 0.048 Uiso calc R 1 . .
C C3 0.27465(12) 0.60768(12) 0.17189(11) 0.0464(3) Uani d . 1 . .
C C4 0.23264(13) 0.71273(13) 0.25470(11) 0.0482(3) Uani d . 1 . .
C C5 0.34974(13) 0.85807(13) 0.28686(12) 0.0486(3) Uani d . 1 . .
H H5A 0.3981 0.8718 0.3656 0.058 Uiso calc R 1 . .
H H5B 0.2979 0.9197 0.2936 0.058 Uiso calc R 1 . .
C C6 0.47423(12) 0.90306(11) 0.20204(10) 0.0414(2) Uani d . 1 . .
H H6 0.4324 0.9268 0.1356 0.050 Uiso calc R 1 . .
C C7 0.60634(12) 0.79834(11) 0.05299(10) 0.0397(2) Uani d . 1 . .
C C8 0.78032(12) 0.96713(11) -0.05439(10) 0.0404(2) Uani d . 1 . .
C C9 0.77964(15) 0.88317(13) -0.16236(11) 0.0503(3) Uani d . 1 . .
H H9 0.7057 0.7938 -0.1843 0.060 Uiso calc R 1 . .
C C10 0.89077(17) 0.93379(15) -0.23770(13) 0.0628(4) Uani d . 1 . .
H H10 0.8916 0.8770 -0.3101 0.075 Uiso calc R 1 . .
C C11 0.99929(16) 1.06556(15) -0.20790(14) 0.0628(4) Uani d . 1 . .
H H11 1.0729 1.0980 -0.2596 0.075 Uiso calc R 1 . .
C C12 0.99842(15) 1.14898(14) -0.10158(14) 0.0582(3) Uani d . 1 . .
H H12 1.0711 1.2390 -0.0812 0.070 Uiso calc R 1 . .
C C13 0.89053(14) 1.10043(12) -0.02441(11) 0.0485(3) Uani d . 1 . .
H H13 0.8916 1.1575 0.0484 0.058 Uiso calc R 1 . .
C C14 0.52831(12) 0.64977(11) 0.29232(10) 0.0419(2) Uani d . 1 . .
C C15 0.48157(15) 0.66344(14) 0.40654(12) 0.0550(3) Uani d . 1 . .
H H15 0.3888 0.6690 0.4183 0.066 Uiso calc R 1 . .
C C16 0.5715(2) 0.66892(17) 0.50407(14) 0.0684(4) Uani d . 1 . .
H H16 0.5387 0.6785 0.5805 0.082 Uiso calc R 1 . .
C C17 0.70797(18) 0.66035(16) 0.48857(15) 0.0683(4) Uani d . 1 . .
H H17 0.7680 0.6646 0.5543 0.082 Uiso calc R 1 . .
C C18 0.75602(15) 0.64543(15) 0.37601(15) 0.0630(4) Uani d . 1 . .
H H18 0.8486 0.6392 0.3651 0.076 Uiso calc R 1 . .
C C19 0.66678(13) 0.63960(13) 0.27891(13) 0.0510(3) Uani d . 1 . .
H H19 0.6999 0.6286 0.2027 0.061 Uiso calc R 1 . .
C C20 0.19496(16) 0.46380(14) 0.19745(15) 0.0632(4) Uani d . 1 . .
H H20A 0.2215 0.4659 0.2791 0.095 Uiso calc R 1 . .
H H20B 0.2257 0.4003 0.1447 0.095 Uiso calc R 1 . .
H H20C 0.0876 0.4347 0.1847 0.095 Uiso calc R 1 . .
C C21 0.22210(16) 0.60584(16) 0.04407(13) 0.0628(4) Uani d . 1 . .
H H21A 0.1147 0.5793 0.0374 0.094 Uiso calc R 1 . .
H H21B 0.2470 0.5409 -0.0124 0.094 Uiso calc R 1 . .
H H21C 0.2718 0.6962 0.0275 0.094 Uiso calc R 1 . .
C C22 0.60341(13) 1.03354(12) 0.26859(11) 0.0474(3) Uani d . 1 . .
C C23 0.70016(15) 1.02965(15) 0.35611(12) 0.0587(3) Uani d . 1 . .
H H23 0.6878 0.9455 0.3737 0.070 Uiso calc R 1 . .
C C24 0.81482(18) 1.1497(2) 0.41752(16) 0.0796(5) Uani d U 1 . .
H H24 0.8786 1.1460 0.4766 0.095 Uiso calc R 1 . .
C C25 0.8349(2) 1.27372(19) 0.3918(2) 0.0935(6) Uani d U 1 . .
H H25 0.9122 1.3543 0.4334 0.112 Uiso calc R 1 . .
C C26 0.7412(2) 1.27938(16) 0.3048(2) 0.0903(6) Uani d . 1 . .
H H26 0.7558 1.3639 0.2870 0.108 Uiso calc R 1 . .
C C27 0.62430(18) 1.15950(14) 0.24296(15) 0.0664(4) Uani d . 1 . .
H H27 0.5603 1.1640 0.1845 0.080 Uiso calc R 1 . .
N N1 0.52148(10) 0.79071(9) 0.15014(8) 0.0386(2) Uani d . 1 . .
N N2 0.67000(12) 0.92692(11) 0.02715(9) 0.0469(2) Uani d . 1 . .
O O1 0.62406(11) 0.69939(9) -0.00520(8) 0.0565(2) Uani d . 1 . .
O O2 0.11166(10) 0.68212(11) 0.29595(10) 0.0686(3) Uani d . 1 . .
H H2A 0.6752(17) 0.9942(16) 0.0847(14) 0.061(4) Uiso d . 1 . .

loop_
_atom_site_aniso_label
_atom_site_aniso_U_11
_atom_site_aniso_U_22
_atom_site_aniso_U_33
_atom_site_aniso_U_12
_atom_site_aniso_U_13
_atom_site_aniso_U_23
C2 0.0345(5) 0.0362(5) 0.0476(6) 0.0130(4) 0.0116(4) 0.0097(4)
C3 0.0332(5) 0.0434(6) 0.0576(7) 0.0109(4) 0.0071(5) 0.0091(5)
C4 0.0336(5) 0.0558(7) 0.0562(7) 0.0185(5) 0.0092(5) 0.0132(5)
C5 0.0407(6) 0.0486(6) 0.0588(7) 0.0219(5) 0.0163(5) 0.0078(5)
C6 0.0381(5) 0.0406(5) 0.0475(6) 0.0186(4) 0.0088(4) 0.0081(4)
C7 0.0360(5) 0.0403(5) 0.0425(5) 0.0149(4) 0.0079(4) 0.0090(4)
C8 0.0395(5) 0.0421(6) 0.0443(6) 0.0190(5) 0.0088(4) 0.0145(4)
C9 0.0519(7) 0.0447(6) 0.0498(6) 0.0154(5) 0.0129(5) 0.0084(5)
C10 0.0709(9) 0.0624(8) 0.0555(8) 0.0271(7) 0.0264(7) 0.0123(6)
C11 0.0537(8) 0.0642(9) 0.0750(9) 0.0229(7) 0.0297(7) 0.0265(7)
C12 0.0436(7) 0.0491(7) 0.0772(9) 0.0112(5) 0.0121(6) 0.0187(6)
C13 0.0466(6) 0.0443(6) 0.0531(7) 0.0171(5) 0.0063(5) 0.0099(5)
C14 0.0374(5) 0.0363(5) 0.0525(6) 0.0135(4) 0.0101(5) 0.0134(4)
C15 0.0532(7) 0.0634(8) 0.0559(7) 0.0281(6) 0.0154(6) 0.0192(6)
C16 0.0810(10) 0.0730(10) 0.0530(8) 0.0312(8) 0.0074(7) 0.0168(7)
C17 0.0655(9) 0.0618(9) 0.0740(10) 0.0196(7) -0.0122(7) 0.0197(7)
C18 0.0425(7) 0.0569(8) 0.0917(11) 0.0185(6) 0.0011(7) 0.0237(7)
C19 0.0410(6) 0.0506(7) 0.0660(8) 0.0195(5) 0.0136(5) 0.0199(6)
C20 0.0460(7) 0.0478(7) 0.0863(10) 0.0084(6) 0.0184(7) 0.0154(7)
C21 0.0466(7) 0.0664(9) 0.0634(8) 0.0150(6) -0.0062(6) 0.0037(7)
C22 0.0423(6) 0.0429(6) 0.0523(6) 0.0161(5) 0.0160(5) 0.0012(5)
C23 0.0482(7) 0.0603(8) 0.0567(7) 0.0163(6) 0.0078(6) 0.0002(6)
C24 0.0541(8) 0.0866(10) 0.0687(10) 0.0134(8) 0.0045(7) -0.0170(8)
C25 0.0692(11) 0.0643(9) 0.1014(14) 0.0008(8) 0.0184(10) -0.0282(8)
C26 0.0941(13) 0.0401(8) 0.1177(16) 0.0155(8) 0.0353(12) -0.0011(8)
C27 0.0710(9) 0.0430(7) 0.0821(10) 0.0227(6) 0.0206(8) 0.0062(6)
N1 0.0362(4) 0.0361(4) 0.0446(5) 0.0151(4) 0.0113(4) 0.0094(4)
N2 0.0549(6) 0.0398(5) 0.0472(5) 0.0194(4) 0.0190(4) 0.0108(4)
O1 0.0640(6) 0.0426(5) 0.0640(5) 0.0224(4) 0.0311(4) 0.0117(4)
O2 0.0388(5) 0.0738(7) 0.0890(7) 0.0197(4) 0.0237(5) 0.0137(5)

loop_
_atom_type_symbol
_atom_type_description
_atom_type_scat_dispersion_real
_atom_type_scat_dispersion_imag
_atom_type_scat_source
C C 0.0033 0.0016 'International Tables Vol C Tables 4.2.6.8 and 6.1.1.4'
H H 0.0000 0.0000 'International Tables Vol C Tables 4.2.6.8 and 6.1.1.4'
N N 0.0061 0.0033 'International Tables Vol C Tables 4.2.6.8 and 6.1.1.4'
O O 0.0106 0.0060 'International Tables Vol C Tables 4.2.6.8 and 6.1.1.4'

loop_
_geom_angle_atom_site_label_1
_geom_angle_atom_site_label_2
_geom_angle_atom_site_label_3
_geom_angle_site_symmetry_1
_geom_angle_site_symmetry_3
_geom_angle
_geom_angle_publ_flag
N1 C2 C14 . . 109.54(9) ?
N1 C2 C3 . . 110.26(9) ?
C14 C2 C3 . . 119.32(9) ?
N1 C2 H2 . . 105.6 ?
C14 C2 H2 . . 105.6 ?
C3 C2 H2 . . 105.6 ?
C4 C3 C20 . . 111.63(10) ?
C4 C3 C21 . . 106.12(11) ?
C20 C3 C21 . . 109.08(11) ?
C4 C3 C2 . . 110.60(9) ?
C20 C3 C2 . . 111.34(10) ?
C21 C3 C2 . . 107.87(10) ?
O2 C4 C5 . . 120.53(11) ?
O2 C4 C3 . . 122.26(11) ?
C5 C4 C3 . . 117.19(9) ?
C4 C5 C6 . . 117.78(10) ?
C4 C5 H5A . . 107.9 ?
C6 C5 H5A . . 107.9 ?
C4 C5 H5B . . 107.9 ?
C6 C5 H5B . . 107.9 ?
H5A C5 H5B . . 107.2 ?
N1 C6 C22 . . 113.61(9) ?
N1 C6 C5 . . 112.05(9) ?
C22 C6 C5 . . 108.49(9) ?
N1 C6 H6 . . 107.5 ?
C22 C6 H6 . . 107.5 ?
C5 C6 H6 . . 107.5 ?
O1 C7 N2 . . 122.47(10) ?
O1 C7 N1 . . 122.90(10) ?
N2 C7 N1 . . 114.63(9) ?
C9 C8 C13 . . 119.39(10) ?
C9 C8 N2 . . 123.48(10) ?
C13 C8 N2 . . 117.08(10) ?
C8 C9 C10 . . 119.03(12) ?
C8 C9 H9 . . 120.5 ?
C10 C9 H9 . . 120.5 ?
C11 C10 C9 . . 121.42(13) ?
C11 C10 H10 . . 119.3 ?
C9 C10 H10 . . 119.3 ?
C12 C11 C10 . . 119.36(12) ?
C12 C11 H11 . . 120.3 ?
C10 C11 H11 . . 120.3 ?
C11 C12 C13 . . 120.31(12) ?
C11 C12 H12 . . 119.8 ?
C13 C12 H12 . . 119.8 ?
C12 C13 C8 . . 120.47(12) ?
C12 C13 H13 . . 119.8 ?
C8 C13 H13 . . 119.8 ?
C15 C14 C19 . . 117.59(12) ?
C15 C14 C2 . . 126.22(10) ?
C19 C14 C2 . . 116.09(10) ?
C14 C15 C16 . . 120.74(13) ?
C14 C15 H15 . . 119.6 ?
C16 C15 H15 . . 119.6 ?
C17 C16 C15 . . 120.48(14) ?
C17 C16 H16 . . 119.8 ?
C15 C16 H16 . . 119.8 ?
C16 C17 C18 . . 119.82(14) ?
C16 C17 H17 . . 120.1 ?
C18 C17 H17 . . 120.1 ?
C17 C18 C19 . . 119.84(13) ?
C17 C18 H18 . . 120.1 ?
C19 C18 H18 . . 120.1 ?
C18 C19 C14 . . 121.52(13) ?
C18 C19 H19 . . 119.2 ?
C14 C19 H19 . . 119.2 ?
C3 C20 H20A . . 109.5 ?
C3 C20 H20B . . 109.5 ?
H20A C20 H20B . . 109.5 ?
C3 C20 H20C . . 109.5 ?
H20A C20 H20C . . 109.5 ?
H20B C20 H20C . . 109.5 ?
C3 C21 H21A . . 109.5 ?
C3 C21 H21B . . 109.5 ?
H21A C21 H21B . . 109.5 ?
C3 C21 H21C . . 109.5 ?
H21A C21 H21C . . 109.5 ?
H21B C21 H21C . . 109.5 ?
C27 C22 C23 . . 118.93(13) ?
C27 C22 C6 . . 119.72(13) ?
C23 C22 C6 . . 121.35(12) ?
C24 C23 C22 . . 120.53(16) ?
C24 C23 H23 . . 119.7 ?
C22 C23 H23 . . 119.7 ?
C25 C24 C23 . . 120.28(19) ?
C25 C24 H24 . . 119.9 ?
C23 C24 H24 . . 119.9 ?
C24 C25 C26 . . 119.99(16) ?
C24 C25 H25 . . 120.0 ?
C26 C25 H25 . . 120.0 ?
C25 C26 C27 . . 120.40(18) ?
C25 C26 H26 . . 119.8 ?
C27 C26 H26 . . 119.8 ?
C22 C27 C26 . . 119.87(18) ?
C22 C27 H27 . . 120.1 ?
C26 C27 H27 . . 120.1 ?
C7 N1 C6 . . 121.29(9) ?
C7 N1 C2 . . 116.56(8) ?
C6 N1 C2 . . 120.31(8) ?
C7 N2 C8 . . 125.58(9) ?
C7 N2 H2A . . 115.1(10) ?
C8 N2 H2A . . 113.3(10) ?

loop_
_geom_bond_atom_site_label_1
_geom_bond_atom_site_label_2
_geom_bond_site_symmetry_2
_geom_bond_distance
_geom_bond_publ_flag
C2 N1 . 1.4802(13) ?
C2 C14 . 1.5193(16) ?
C2 C3 . 1.5395(15) ?
C2 H2 . 0.9800 ?
C3 C4 . 1.5132(17) ?
C3 C20 . 1.5256(18) ?
C3 C21 . 1.5384(19) ?
C4 O2 . 1.2075(14) ?
C4 C5 . 1.5001(17) ?
C5 C6 . 1.5339(15) ?
C5 H5A . 0.9700 ?
C5 H5B . 0.9700 ?
C6 N1 . 1.4786(13) ?
C6 C22 . 1.5201(16) ?
C6 H6 . 0.9800 ?
C7 O1 . 1.2159(13) ?
C7 N2 . 1.3715(15) ?
C7 N1 . 1.3779(13) ?
C8 C9 . 1.3783(16) ?
C8 C13 . 1.3856(16) ?
C8 N2 . 1.4115(14) ?
C9 C10 . 1.3856(17) ?
C9 H9 . 0.9300 ?
C10 C11 . 1.368(2) ?
C10 H10 . 0.9300 ?
C11 C12 . 1.365(2) ?
C11 H11 . 0.9300 ?
C12 C13 . 1.3765(18) ?
C12 H12 . 0.9300 ?
C13 H13 . 0.9300 ?
C14 C15 . 1.3816(17) ?
C14 C19 . 1.3917(16) ?
C15 C16 . 1.389(2) ?
C15 H15 . 0.9300 ?
C16 C17 . 1.368(2) ?
C16 H16 . 0.9300 ?
C17 C18 . 1.370(2) ?
C17 H17 . 0.9300 ?
C18 C19 . 1.379(2) ?
C18 H18 . 0.9300 ?
C19 H19 . 0.9300 ?
C20 H20A . 0.9600 ?
C20 H20B . 0.9600 ?
C20 H20C . 0.9600 ?
C21 H21A . 0.9600 ?
C21 H21B . 0.9600 ?
C21 H21C . 0.9600 ?
C22 C27 . 1.3839(19) ?
C22 C23 . 1.385(2) ?
C23 C24 . 1.381(2) ?
C23 H23 . 0.9300 ?
C24 C25 . 1.366(3) ?
C24 H24 . 0.9300 ?
C25 C26 . 1.369(3) ?
C25 H25 . 0.9300 ?
C26 C27 . 1.392(2) ?
C26 H26 . 0.9300 ?
C27 H27 . 0.9300 ?
N2 H2A . 0.864(16) ?

loop_
_geom_hbond_atom_site_label_D
_geom_hbond_atom_site_label_H
_geom_hbond_atom_site_label_A
_geom_hbond_site_symmetry_A
_geom_hbond_distance_DH
_geom_hbond_distance_HA
_geom_hbond_distance_DA
_geom_hbond_angle_DHA
C18 H18 O2 1_655 0.93 2.56 3.4488(17) 161.2
C20 H20B O1 2_665 0.96 2.52 3.4520(17) 162.4

loop_
_geom_torsion_atom_site_label_1
_geom_torsion_atom_site_label_2
_geom_torsion_atom_site_label_3
_geom_torsion_atom_site_label_4
_geom_torsion_site_symmetry_1
_geom_torsion_site_symmetry_2
_geom_torsion_site_symmetry_3
_geom_torsion_site_symmetry_4
_geom_torsion
_geom_torsion_publ_flag
N1 C2 C3 C4 . . . . -57.33(13) ?
C14 C2 C3 C4 . . . . 70.71(13) ?
N1 C2 C3 C20 . . . . 177.95(10) ?
C14 C2 C3 C20 . . . . -54.01(14) ?
N1 C2 C3 C21 . . . . 58.31(12) ?
C14 C2 C3 C21 . . . . -173.65(10) ?
C20 C3 C4 O2 . . . . -29.31(18) ?
C21 C3 C4 O2 . . . . 89.41(15) ?
C2 C3 C4 O2 . . . . -153.86(13) ?
C20 C3 C4 C5 . . . . 149.20(12) ?
C21 C3 C4 C5 . . . . -92.08(13) ?
C2 C3 C4 C5 . . . . 24.65(15) ?
O2 C4 C5 C6 . . . . -158.95(12) ?
C3 C4 C5 C6 . . . . 22.51(17) ?
C4 C5 C6 N1 . . . . -36.49(15) ?
C4 C5 C6 C22 . . . . -162.73(11) ?
C13 C8 C9 C10 . . . . 0.85(19) ?
N2 C8 C9 C10 . . . . 178.19(12) ?
C8 C9 C10 C11 . . . . -1.0(2) ?
C9 C10 C11 C12 . . . . 0.1(2) ?
C10 C11 C12 C13 . . . . 0.8(2) ?
C11 C12 C13 C8 . . . . -0.9(2) ?
C9 C8 C13 C12 . . . . 0.09(19) ?
N2 C8 C13 C12 . . . . -177.42(12) ?
N1 C2 C14 C15 . . . . 100.75(13) ?
C3 C2 C14 C15 . . . . -27.62(17) ?
N1 C2 C14 C19 . . . . -75.44(12) ?
C3 C2 C14 C19 . . . . 156.19(10) ?
C19 C14 C15 C16 . . . . 1.00(19) ?
C2 C14 C15 C16 . . . . -175.14(12) ?
C14 C15 C16 C17 . . . . -0.2(2) ?
C15 C16 C17 C18 . . . . -0.4(2) ?
C16 C17 C18 C19 . . . . 0.2(2) ?
C17 C18 C19 C14 . . . . 0.6(2) ?
C15 C14 C19 C18 . . . . -1.17(18) ?
C2 C14 C19 C18 . . . . 175.36(11) ?
N1 C6 C22 C27 . . . . 129.49(12) ?
C5 C6 C22 C27 . . . . -105.18(13) ?
N1 C6 C22 C23 . . . . -51.43(14) ?
C5 C6 C22 C23 . . . . 73.89(13) ?
C27 C22 C23 C24 . . . . 0.55(19) ?
C6 C22 C23 C24 . . . . -178.53(12) ?
C22 C23 C24 C25 . . . . -0.6(2) ?
C23 C24 C25 C26 . . . . 0.0(3) ?
C24 C25 C26 C27 . . . . 0.7(3) ?
C23 C22 C27 C26 . . . . 0.1(2) ?
C6 C22 C27 C26 . . . . 179.15(13) ?
C25 C26 C27 C22 . . . . -0.7(2) ?
O1 C7 N1 C6 . . . . -166.29(11) ?
N2 C7 N1 C6 . . . . 13.92(15) ?
O1 C7 N1 C2 . . . . -1.72(16) ?
N2 C7 N1 C2 . . . . 178.49(10) ?
C22 C6 N1 C7 . . . . -71.04(14) ?
C5 C6 N1 C7 . . . . 165.56(10) ?
C22 C6 N1 C2 . . . . 124.96(11) ?
C5 C6 N1 C2 . . . . 1.56(14) ?
C14 C2 N1 C7 . . . . 107.12(10) ?
C3 C2 N1 C7 . . . . -119.65(10) ?
C14 C2 N1 C6 . . . . -88.14(11) ?
C3 C2 N1 C6 . . . . 45.08(13) ?
O1 C7 N2 C8 . . . . -10.60(19) ?
N1 C7 N2 C8 . . . . 169.19(11) ?
C9 C8 N2 C7 . . . . 39.03(18) ?
C13 C8 N2 C7 . . . . -143.58(12) ?
